data_1554935
loop_
_publ_author_name
'Liu, Yang'
'Jin, Shiyu'
'Huang, Liping'
'Hu, Youhong'

_publ_section_title
;
 Phase transfer reagent promoted tandem ring-opening and ring-closing
 reactions of unique 3-(1-alkynyl) chromones.
;
_journal_issue 9
_journal_name_full 'Organic letters'
_journal_page_first 2134
_journal_page_last 2137
_journal_paper_doi 10.1021/acs.orglett.5b00721
_journal_volume 17
_journal_year 2015
_chemical_formula_sum 'C23 H17 Cl O2'
_chemical_formula_weight 360.82
_space_group_IT_number 11
_space_group_name_Hall '-P 2yb'
_space_group_name_H-M_alt 'P 1 21/m 1'
_symmetry_cell_setting monoclinic
_symmetry_space_group_name_H-M 'P 1 21/m 1'
_atom_sites_solution_hydrogens geom
_atom_sites_solution_primary direct
_atom_sites_solution_secondary difmap
_audit_creation_method SHELXL-97
_cell_angle_alpha 90.00
_cell_angle_beta 93.725(8)
_cell_angle_gamma 90.00
_cell_formula_units_Z 2
_cell_length_a 9.353(4)
_cell_length_b 7.448(3)
_cell_length_c 12.251(5)
_cell_measurement_reflns_used 1726
_cell_measurement_temperature 293(2)
_cell_measurement_theta_max 56.657
_cell_measurement_theta_min 5.316
_cell_volume 851.6(6)
_computing_cell_refinement 'Bruker SMART'
_computing_data_collection 'Bruker SMART'
_computing_data_reduction 'Bruker SHELXTL'
_computing_molecular_graphics 'Bruker SHELXTL'
_computing_publication_material 'Bruker SHELXTL'
_computing_structure_refinement 'SHELXL-97 (Sheldrick, 1997)'
_computing_structure_solution 'SHELXS-97 (Sheldrick, 1990)'
_diffrn_ambient_temperature 293(2)
_diffrn_measured_fraction_theta_full 0.992
_diffrn_measured_fraction_theta_max 0.992
_diffrn_measurement_device_type 'CCD area detector'
_diffrn_measurement_method 'phi and omega scans'
_diffrn_radiation_monochromator graphite
_diffrn_radiation_source 'fine-focus sealed tube'
_diffrn_radiation_type MoK\a
_diffrn_radiation_wavelength 0.71073
_diffrn_reflns_av_R_equivalents 0.0241
_diffrn_reflns_av_sigmaI/netI 0.0340
_diffrn_reflns_limit_h_max 11
_diffrn_reflns_limit_h_min -11
_diffrn_reflns_limit_k_max 9
_diffrn_reflns_limit_k_min -9
_diffrn_reflns_limit_l_max 15
_diffrn_reflns_limit_l_min -7
_diffrn_reflns_number 4652
_diffrn_reflns_theta_full 25.99
_diffrn_reflns_theta_max 25.99
_diffrn_reflns_theta_min 1.67
_exptl_absorpt_coefficient_mu 0.239
_exptl_absorpt_correction_T_max 1.00000
_exptl_absorpt_correction_T_min 0.64668
_exptl_absorpt_correction_type empirical
_exptl_absorpt_process_details sadabs
_exptl_crystal_colour colorless
_exptl_crystal_density_diffrn 1.407
_exptl_crystal_density_method 'not measured'
_exptl_crystal_description prismatic
_exptl_crystal_F_000 376
_exptl_crystal_size_max 0.265
_exptl_crystal_size_mid 0.223
_exptl_crystal_size_min 0.176
_refine_diff_density_max 0.206
_refine_diff_density_min -0.277
_refine_diff_density_rms 0.066
_refine_ls_extinction_expression Fc^*^=kFc[1+0.001xFc^2^\l^3^/sin(2\q)]^-1/4^
_refine_ls_extinction_method SHELXL
_refine_ls_goodness_of_fit_ref 1.044
_refine_ls_hydrogen_treatment constr
_refine_ls_matrix_type full
_refine_ls_number_parameters 153
_refine_ls_number_reflns 1798
_refine_ls_number_restraints 0
_refine_ls_restrained_S_all 1.044
_refine_ls_R_factor_all 0.0579
_refine_ls_R_factor_gt 0.0483
_refine_ls_shift/su_max 0.000
_refine_ls_shift/su_mean 0.000
_refine_ls_structure_factor_coef Fsqd
_refine_ls_weighting_details 'calc w=1/[\s^2^(Fo^2^)+(0.1028P)^2^+0.0315P] where P=(Fo^2^+2Fc^2^)/3'
_refine_ls_weighting_scheme calc
_refine_ls_wR_factor_gt 0.1395
_refine_ls_wR_factor_ref 0.1509
_reflns_number_gt 1408
_reflns_number_total 1798
_reflns_threshold_expression >2sigma(I)
_cod_data_source_file ol5b00721_si_002.cif
_cod_data_source_block cd212162
_cod_depositor_comments
;
The following automatic conversions were performed:

data item '_symmetry_cell_setting' value 'Monoclinic' was changed to
'monoclinic' in accordance with the
/home/saulius/struct/COD-crude-data/automatic-downloads/DataCite-retrospective/ACS/depositions/lib/dictionaries/cif_core.dic
dictionary named 'cif_core.dic' version 2.4.2 last updated on
2011-04-26.

Automatic conversion script
Id: cif_fix_values 6909 2019-04-08 15:41:33Z antanas 
;
_cod_original_cell_volume 851.7(6)
_cod_original_sg_symbol_H-M P2(1)/m
_cod_database_code 1554935

loop_
_symmetry_equiv_pos_as_xyz
'x, y, z'
'-x, y+1/2, -z'
'-x, -y, -z'
'x, -y-1/2, z'

loop_
_atom_site_label
_atom_site_type_symbol
_atom_site_fract_x
_atom_site_fract_y
_atom_site_fract_z
_atom_site_U_iso_or_equiv
_atom_site_adp_type
_atom_site_occupancy
_atom_site_symmetry_multiplicity
_atom_site_calc_flag
_atom_site_refinement_flags
Cl1 Cl -0.08169(7) 0.2500 0.94725(6) 0.0900(4) Uani 1 2 d S
O1 O 0.12839(18) 0.2500 0.24279(13) 0.0679(6) Uani 1 2 d S
O2 O 0.56048(15) 0.2500 0.31362(11) 0.0463(4) Uani 1 2 d S
C1 C 0.5371(2) 0.2500 0.50121(16) 0.0389(5) Uani 1 2 d S
C2 C 0.6944(2) 0.2500 0.53339(18) 0.0504(6) Uani 1 2 d S
H2A H 0.7404 0.3560 0.5058 0.061 Uiso 0.50 1 calc PR
H2B H 0.7404 0.1440 0.5058 0.061 Uiso 0.50 1 calc PR
C3 C 0.7014(3) 0.2500 0.65857(18) 0.0526(6) Uani 1 2 d S
H3A H 0.7520 0.3556 0.6867 0.063 Uiso 0.50 1 calc PR
H3B H 0.7520 0.1444 0.6867 0.063 Uiso 0.50 1 calc PR
C4 C 0.5475(2) 0.2500 0.69467(17) 0.0484(6) Uani 1 2 d S
H4A H 0.5297 0.1441 0.7378 0.058 Uiso 0.50 1 calc PR
H4B H 0.5297 0.3559 0.7378 0.058 Uiso 0.50 1 calc PR
C5 C 0.4543(2) 0.2500 0.58963(16) 0.0398(5) Uani 1 2 d S
C6 C 0.3045(2) 0.2500 0.57719(16) 0.0427(5) Uani 1 2 d S
C7 C 0.2368(2) 0.2500 0.47295(17) 0.0453(6) Uani 1 2 d S
C8 C 0.3204(2) 0.2500 0.38043(16) 0.0408(5) Uani 1 2 d S
C9 C 0.4696(2) 0.2500 0.39678(15) 0.0385(5) Uani 1 2 d S
C10 C 0.2570(2) 0.2500 0.26715(17) 0.0447(5) Uani 1 2 d S
C11 C 0.3587(2) 0.2500 0.18230(16) 0.0441(5) Uani 1 2 d S
C12 C 0.5050(2) 0.2500 0.20752(16) 0.0435(5) Uani 1 2 d S
C13 C 0.6019(3) 0.2500 0.12682(19) 0.0585(7) Uani 1 2 d S
H13 H 0.7000 0.2500 0.1451 0.070 Uiso 1 2 calc SR
C14 C 0.5503(3) 0.2500 0.0191(2) 0.0711(9) Uani 1 2 d S
H14 H 0.6142 0.2500 -0.0359 0.085 Uiso 1 2 calc SR
C15 C 0.4046(3) 0.2500 -0.00828(19) 0.0715(9) Uani 1 2 d S
H15 H 0.3712 0.2500 -0.0814 0.086 Uiso 1 2 calc SR
C16 C 0.3107(3) 0.2500 0.07099(19) 0.0613(7) Uani 1 2 d S
H16 H 0.2129 0.2500 0.0517 0.074 Uiso 1 2 calc SR
C17 C 0.2182(2) 0.2500 0.67603(16) 0.0450(5) Uani 1 2 d S
C18 C 0.17361(18) 0.0914(3) 0.71996(13) 0.0552(5) Uani 1 1 d .
H18 H 0.2049 -0.0169 0.6921 0.066 Uiso 1 1 calc R
C19 C 0.08302(19) 0.0898(3) 0.80479(13) 0.0608(5) Uani 1 1 d .
H19 H 0.0530 -0.0181 0.8340 0.073 Uiso 1 1 calc R
C20 C 0.0386(2) 0.2500 0.84463(18) 0.0561(7) Uani 1 2 d S
C21 C 0.0754(3) 0.2500 0.4597(2) 0.0678(8) Uani 1 2 d S
H21A H 0.0372 0.2228 0.5287 0.102 Uiso 0.50 1 calc PR
H21B H 0.0440 0.1611 0.4068 0.102 Uiso 0.50 1 calc PR
H21C H 0.0424 0.3662 0.4353 0.102 Uiso 0.50 1 calc PR

loop_
_atom_site_aniso_label
_atom_site_aniso_U_11
_atom_site_aniso_U_22
_atom_site_aniso_U_33
_atom_site_aniso_U_23
_atom_site_aniso_U_13
_atom_site_aniso_U_12
Cl1 0.0539(4) 0.1681(10) 0.0506(4) 0.000 0.0241(3) 0.000
O1 0.0387(9) 0.1256(18) 0.0386(8) 0.000 -0.0024(7) 0.000
O2 0.0354(8) 0.0728(11) 0.0310(8) 0.000 0.0042(6) 0.000
C1 0.0377(11) 0.0442(12) 0.0348(10) 0.000 0.0017(8) 0.000
C2 0.0391(11) 0.0725(16) 0.0391(11) 0.000 -0.0022(9) 0.000
C3 0.0456(12) 0.0692(16) 0.0419(12) 0.000 -0.0048(10) 0.000
C4 0.0478(12) 0.0632(15) 0.0335(10) 0.000 -0.0017(9) 0.000
C5 0.0427(11) 0.0448(12) 0.0321(10) 0.000 0.0033(8) 0.000
C6 0.0410(11) 0.0541(13) 0.0335(10) 0.000 0.0052(8) 0.000
C7 0.0381(11) 0.0617(15) 0.0366(11) 0.000 0.0046(9) 0.000
C8 0.0396(11) 0.0504(13) 0.0325(10) 0.000 0.0022(8) 0.000
C9 0.0381(11) 0.0461(12) 0.0317(10) 0.000 0.0052(8) 0.000
C10 0.0376(11) 0.0601(15) 0.0360(11) 0.000 -0.0003(9) 0.000
C11 0.0447(12) 0.0560(14) 0.0315(10) 0.000 0.0012(8) 0.000
C12 0.0444(12) 0.0556(14) 0.0304(10) 0.000 0.0029(8) 0.000
C13 0.0439(13) 0.093(2) 0.0396(12) 0.000 0.0087(10) 0.000
C14 0.0595(15) 0.121(3) 0.0347(12) 0.000 0.0128(11) 0.000
C15 0.0596(15) 0.123(3) 0.0315(11) 0.000 0.0013(11) 0.000
C16 0.0518(14) 0.097(2) 0.0343(11) 0.000 -0.0010(10) 0.000
C17 0.0392(11) 0.0668(15) 0.0290(10) 0.000 0.0018(8) 0.000
C18 0.0581(10) 0.0674(12) 0.0410(8) 0.0006(7) 0.0110(7) -0.0015(8)
C19 0.0579(10) 0.0827(14) 0.0425(9) 0.0071(8) 0.0096(8) -0.0133(9)
C20 0.0355(11) 0.101(2) 0.0319(10) 0.000 0.0044(8) 0.000
C21 0.0380(12) 0.125(3) 0.0406(12) 0.000 0.0059(9) 0.000

loop_
_atom_type_symbol
_atom_type_description
_atom_type_scat_dispersion_real
_atom_type_scat_dispersion_imag
_atom_type_scat_source
C C 0.0033 0.0016 'International Tables Vol C Tables 4.2.6.8 and 6.1.1.4'
H H 0.0000 0.0000 'International Tables Vol C Tables 4.2.6.8 and 6.1.1.4'
O O 0.0106 0.0060 'International Tables Vol C Tables 4.2.6.8 and 6.1.1.4'
Cl Cl 0.1484 0.1585 'International Tables Vol C Tables 4.2.6.8 and 6.1.1.4'

loop_
_geom_angle_atom_site_label_1
_geom_angle_atom_site_label_2
_geom_angle_atom_site_label_3
_geom_angle
_geom_angle_site_symmetry_1
_geom_angle_site_symmetry_3
C12 O2 C9 119.44(16) . .
C5 C1 C9 118.71(19) . .
C5 C1 C2 112.80(18) . .
C9 C1 C2 128.48(18) . .
C1 C2 C3 103.93(18) . .
C1 C2 H2A 111.0 . .
C3 C2 H2A 111.0 . .
C1 C2 H2B 111.0 . .
C3 C2 H2B 111.0 . .
H2A C2 H2B 109.0 . .
C2 C3 C4 108.03(18) . .
C2 C3 H3A 110.1 . .
C4 C3 H3A 110.1 . .
C2 C3 H3B 110.1 . .
C4 C3 H3B 110.1 . .
H3A C3 H3B 108.4 . .
C5 C4 C3 104.83(18) . .
C5 C4 H4A 110.8 . .
C3 C4 H4A 110.8 . .
C5 C4 H4B 110.8 . .
C3 C4 H4B 110.8 . .
H4A C4 H4B 108.9 . .
C1 C5 C6 121.79(19) . .
C1 C5 C4 110.41(19) . .
C6 C5 C4 127.80(19) . .
C7 C6 C5 119.57(19) . .
C7 C6 C17 120.42(19) . .
C5 C6 C17 120.00(18) . .
C6 C7 C8 119.6(2) . .
C6 C7 C21 119.49(19) . .
C8 C7 C21 120.9(2) . .
C9 C8 C7 118.87(19) . .
C9 C8 C10 118.20(19) . .
C7 C8 C10 122.93(19) . .
O2 C9 C1 114.71(18) . .
O2 C9 C8 123.81(18) . .
C1 C9 C8 121.48(18) . .
O1 C10 C11 120.38(19) . .
O1 C10 C8 124.1(2) . .
C11 C10 C8 115.52(19) . .
C12 C11 C16 117.7(2) . .
C12 C11 C10 121.62(18) . .
C16 C11 C10 120.7(2) . .
O2 C12 C11 121.42(19) . .
O2 C12 C13 116.92(19) . .
C11 C12 C13 121.7(2) . .
C14 C13 C12 118.7(2) . .
C14 C13 H13 120.7 . .
C12 C13 H13 120.7 . .
C13 C14 C15 120.8(2) . .
C13 C14 H14 119.6 . .
C15 C14 H14 119.6 . .
C16 C15 C14 120.1(2) . .
C16 C15 H15 119.9 . .
C14 C15 H15 119.9 . .
C15 C16 C11 121.0(2) . .
C15 C16 H16 119.5 . .
C11 C16 H16 119.5 . .
C18 C17 C18 118.6(2) . 4_565
C18 C17 C6 120.64(10) . .
C18 C17 C6 120.64(10) 4_565 .
C17 C18 C19 121.19(17) . .
C17 C18 H18 119.4 . .
C19 C18 H18 119.4 . .
C20 C19 C18 118.49(18) . .
C20 C19 H19 120.8 . .
C18 C19 H19 120.8 . .
C19 C20 C19 122.0(2) . 4_565
C19 C20 Cl1 118.98(10) . .
C19 C20 Cl1 118.98(10) 4_565 .
C7 C21 H21A 109.5 . .
C7 C21 H21B 109.5 . .
H21A C21 H21B 109.5 . .
C7 C21 H21C 109.5 . .
H21A C21 H21C 109.5 . .
H21B C21 H21C 109.5 . .

loop_
_geom_bond_atom_site_label_1
_geom_bond_atom_site_label_2
_geom_bond_distance
_geom_bond_site_symmetry_2
Cl1 C20 1.741(2) .
O1 C10 1.220(3) .
O2 C12 1.368(2) .
O2 C9 1.369(2) .
C1 C5 1.372(3) .
C1 C9 1.390(3) .
C1 C2 1.498(3) .
C2 C3 1.531(3) .
C2 H2A 0.9700 .
C2 H2B 0.9700 .
C3 C4 1.533(3) .
C3 H3A 0.9700 .
C3 H3B 0.9700 .
C4 C5 1.507(3) .
C4 H4A 0.9700 .
C4 H4B 0.9700 .
C5 C6 1.399(3) .
C6 C7 1.388(3) .
C6 C17 1.498(3) .
C7 C8 1.418(3) .
C7 C21 1.508(3) .
C8 C9 1.397(3) .
C8 C10 1.473(3) .
C10 C11 1.455(3) .
C11 C12 1.382(3) .
C11 C16 1.408(3) .
C12 C13 1.384(3) .
C13 C14 1.375(3) .
C13 H13 0.9300 .
C14 C15 1.382(4) .
C14 H14 0.9300 .
C15 C16 1.351(4) .
C15 H15 0.9300 .
C16 H16 0.9300 .
C17 C18 1.374(2) .
C17 C18 1.374(2) 4_565
C18 C19 1.383(2) .
C18 H18 0.9300 .
C19 C20 1.364(2) .
C19 H19 0.9300 .
C20 C19 1.364(2) 4_565
C21 H21A 0.9600 .
C21 H21B 0.9600 .
C21 H21C 0.9600 .

loop_
_geom_torsion_atom_site_label_1
_geom_torsion_atom_site_label_2
_geom_torsion_atom_site_label_3
_geom_torsion_atom_site_label_4
_geom_torsion
_geom_torsion_site_symmetry_1
_geom_torsion_site_symmetry_4
C5 C1 C2 C3 0.0 . .
C9 C1 C2 C3 180.0 . .
C1 C2 C3 C4 0.0 . .
C2 C3 C4 C5 0.0 . .
C9 C1 C5 C6 0.0 . .
C2 C1 C5 C6 180.0 . .
C9 C1 C5 C4 180.0 . .
C2 C1 C5 C4 0.0 . .
C3 C4 C5 C1 0.0 . .
C3 C4 C5 C6 180.0 . .
C1 C5 C6 C7 0.0 . .
C4 C5 C6 C7 180.0 . .
C1 C5 C6 C17 180.0 . .
C4 C5 C6 C17 0.0 . .
C5 C6 C7 C8 0.0 . .
C17 C6 C7 C8 180.0 . .
C5 C6 C7 C21 180.0 . .
C17 C6 C7 C21 0.0 . .
C6 C7 C8 C9 0.0 . .
C21 C7 C8 C9 180.0 . .
C6 C7 C8 C10 180.0 . .
C21 C7 C8 C10 0.0 . .
C12 O2 C9 C1 180.0 . .
C12 O2 C9 C8 0.0 . .
C5 C1 C9 O2 180.0 . .
C2 C1 C9 O2 0.0 . .
C5 C1 C9 C8 0.0 . .
C2 C1 C9 C8 180.0 . .
C7 C8 C9 O2 180.0 . .
C10 C8 C9 O2 0.0 . .
C7 C8 C9 C1 0.0 . .
C10 C8 C9 C1 180.0 . .
C9 C8 C10 O1 180.0 . .
C7 C8 C10 O1 0.0 . .
C9 C8 C10 C11 0.0 . .
C7 C8 C10 C11 180.0 . .
O1 C10 C11 C12 180.0 . .
C8 C10 C11 C12 0.0 . .
O1 C10 C11 C16 0.0 . .
C8 C10 C11 C16 180.0 . .
C9 O2 C12 C11 0.0 . .
C9 O2 C12 C13 180.0 . .
C16 C11 C12 O2 180.0 . .
C10 C11 C12 O2 0.0 . .
C16 C11 C12 C13 0.0 . .
C10 C11 C12 C13 180.0 . .
O2 C12 C13 C14 180.0 . .
C11 C12 C13 C14 0.0 . .
C12 C13 C14 C15 0.0 . .
C13 C14 C15 C16 0.0 . .
C14 C15 C16 C11 0.0 . .
C12 C11 C16 C15 0.0 . .
C10 C11 C16 C15 180.0 . .
C7 C6 C17 C18 87.72(18) . .
C5 C6 C17 C18 -92.28(18) . .
C7 C6 C17 C18 -87.72(18) . 4_565
C5 C6 C17 C18 92.28(18) . 4_565
C18 C17 C18 C19 1.6(3) 4_565 .
C6 C17 C18 C19 -173.97(17) . .
C17 C18 C19 C20 -0.2(3) . .
C18 C19 C20 C19 -1.3(3) . 4_565
C18 C19 C20 Cl1 177.18(13) . .
